data_1503768
loop_
_publ_author_name
'Kaeothip, Sophon'
'Pornsuriyasak, Papapida'
'Rath, Nigam P.'
'Demchenko, Alexei V.'

_publ_section_title
;
 Unexpected orthogonality of S-benzoxazolyl and S-thiazolinyl glycosides:
 application to expeditious oligosaccharide assembly.
;
_journal_issue 4
_journal_name_full 'Organic letters'
_journal_page_first 799
_journal_page_last 802
_journal_paper_doi 10.1021/ol802740b
_journal_volume 11
_journal_year 2009
_chemical_absolute_configuration ad
_chemical_formula_sum 'C14 H11 N O S'
_chemical_formula_weight 241.30
_chemical_name_systematic
; 
 ? 
;
_space_group_IT_number 19
_symmetry_cell_setting orthorhombic
_symmetry_space_group_name_Hall 'P 2ac 2ab'
_symmetry_space_group_name_H-M 'P 21 21 21'
_atom_sites_solution_hydrogens difmap
_atom_sites_solution_primary direct
_atom_sites_solution_secondary difmap
_audit_creation_method SHELXL-97
_cell_angle_alpha 90.00
_cell_angle_beta 90.00
_cell_angle_gamma 90.00
_cell_formula_units_Z 4
_cell_length_a 4.6217(3)
_cell_length_b 11.4672(6)
_cell_length_c 21.6268(12)
_cell_measurement_reflns_used 6280
_cell_measurement_temperature 100(2)
_cell_measurement_theta_max 30.84
_cell_measurement_theta_min 2.59
_cell_volume 1146.18(11)
_computing_cell_refinement 'Bruker-Apex II'
_computing_data_collection 'Bruker-Apex II'
_computing_data_reduction Bruker-SAINT
_computing_molecular_graphics 'Bruker-SHELXTL (Sheldrick, 2006)'
_computing_publication_material 'Bruker-SHELXTL (Sheldrick, 2006)'
_computing_structure_refinement 'Bruker-SHELXTL (Sheldrick, 2006)'
_computing_structure_solution 'Bruker-SHELXTL (Sheldrick, 2006)'
_diffrn_ambient_temperature 100(2)
_diffrn_measured_fraction_theta_full 0.999
_diffrn_measured_fraction_theta_max 0.999
_diffrn_measurement_device_type 'CCD area detector'
_diffrn_measurement_method 'phi and omega scans'
_diffrn_radiation_monochromator graphite
_diffrn_radiation_source 'fine-focus sealed tube'
_diffrn_radiation_type MoK\a
_diffrn_radiation_wavelength 0.71073
_diffrn_reflns_av_R_equivalents 0.0416
_diffrn_reflns_av_sigmaI/netI 0.0339
_diffrn_reflns_limit_h_max 6
_diffrn_reflns_limit_h_min -6
_diffrn_reflns_limit_k_max 16
_diffrn_reflns_limit_k_min -16
_diffrn_reflns_limit_l_max 31
_diffrn_reflns_limit_l_min -30
_diffrn_reflns_number 18698
_diffrn_reflns_theta_full 31.04
_diffrn_reflns_theta_max 31.04
_diffrn_reflns_theta_min 3.34
_exptl_absorpt_coefficient_mu 0.262
_exptl_absorpt_correction_T_max 0.9592
_exptl_absorpt_correction_T_min 0.9000
_exptl_absorpt_correction_type multi-scan
_exptl_absorpt_process_details 'sadabs v2007/2'
_exptl_crystal_colour colourless
_exptl_crystal_density_diffrn 1.398
_exptl_crystal_density_meas ?
_exptl_crystal_density_method 'not measured'
_exptl_crystal_description rectangular
_exptl_crystal_F_000 504
_exptl_crystal_size_max 0.41
_exptl_crystal_size_mid 0.34
_exptl_crystal_size_min 0.16
_refine_diff_density_max 0.309
_refine_diff_density_min -0.220
_refine_diff_density_rms 0.047
_refine_ls_abs_structure_details 'Flack H D (1983), Acta Cryst. A39, 876-881'
_refine_ls_abs_structure_Flack 0.04(6)
_refine_ls_extinction_method none
_refine_ls_goodness_of_fit_ref 1.033
_refine_ls_hydrogen_treatment refall
_refine_ls_matrix_type full
_refine_ls_number_parameters 198
_refine_ls_number_reflns 3662
_refine_ls_number_restraints 0
_refine_ls_restrained_S_all 1.033
_refine_ls_R_factor_all 0.0366
_refine_ls_R_factor_gt 0.0322
_refine_ls_shift/su_max 0.000
_refine_ls_shift/su_mean 0.000
_refine_ls_structure_factor_coef Fsqd
_refine_ls_weighting_details 'calc w=1/[\s^2^(Fo^2^)+(0.0392P)^2^+0.1645P] where P=(Fo^2^+2Fc^2^)/3'
_refine_ls_weighting_scheme calc
_refine_ls_wR_factor_gt 0.0745
_refine_ls_wR_factor_ref 0.0766
_reflns_number_gt 3377
_reflns_number_total 3662
_reflns_threshold_expression >2sigma(I)
_cod_data_source_file ol802740b_si_003.cif
_cod_data_source_block d13307
_cod_depositor_comments
;
The following automatic conversions were performed:

'_symmetry_cell_setting' value 'Orthorhombic' changed to
'orthorhombic' according to
/home/saulius/struct/CIF-dictionaries/cif_core.dic dictionary named
'cif_core.dic' version 2.4.2 from 2011-04-26.

Automatic conversion script
Id: cif_fix_values 1715 2011-07-08 13:25:40Z adriana 

The following automatic conversions were performed:

'_exptl_crystal_density_meas' value 'no' was changed to '?' - the
value is perceived as not measured.

Automatic conversion script
Id: cif_fix_values 3008 2015-01-20 13:52:24Z robertas 
;
_cod_original_sg_symbol_H-M P2~1~2~1~2~1~
_cod_database_code 1503768

loop_
_symmetry_equiv_pos_as_xyz
'x, y, z'
'-x+1/2, -y, z+1/2'
'-x, y+1/2, -z+1/2'
'x+1/2, -y+1/2, -z'

loop_
_atom_site_label
_atom_site_type_symbol
_atom_site_fract_x
_atom_site_fract_y
_atom_site_fract_z
_atom_site_U_iso_or_equiv
_atom_site_adp_type
_atom_site_occupancy
_atom_site_symmetry_multiplicity
_atom_site_calc_flag
S1 S 0.40763(7) 0.33576(3) 0.203162(15) 0.01830(8) Uani 1 1 d
O1 O 0.7728(2) 0.50955(7) 0.20704(4) 0.01793(19) Uani 1 1 d
N1 N 0.6962(3) 0.44517(9) 0.10930(5) 0.0156(2) Uani 1 1 d
C1 C 0.9382(3) 0.57712(10) 0.16802(6) 0.0170(2) Uani 1 1 d
C2 C 1.1238(3) 0.66697(12) 0.18301(7) 0.0232(3) Uani 1 1 d
C3 C 1.2659(3) 0.71845(12) 0.13366(8) 0.0264(3) Uani 1 1 d
C4 C 1.2204(3) 0.68206(12) 0.07291(7) 0.0252(3) Uani 1 1 d
C5 C 1.0304(3) 0.59194(12) 0.05876(7) 0.0217(3) Uani 1 1 d
C6 C 0.8919(3) 0.53886(10) 0.10807(6) 0.0163(2) Uani 1 1 d
C7 C 0.6385(3) 0.43404(10) 0.16744(6) 0.0159(2) Uani 1 1 d
C8 C 0.3117(3) 0.24569(12) 0.13681(7) 0.0186(3) Uani 1 1 d
C9 C 0.5398(3) 0.15916(11) 0.11883(6) 0.0149(2) Uani 1 1 d
C10 C 0.6703(3) 0.16452(11) 0.06083(6) 0.0162(2) Uani 1 1 d
C11 C 0.8737(3) 0.08143(11) 0.04334(6) 0.0185(3) Uani 1 1 d
C12 C 0.9474(3) -0.00729(11) 0.08387(6) 0.0190(3) Uani 1 1 d
C13 C 0.8203(3) -0.01281(11) 0.14182(6) 0.0191(3) Uani 1 1 d
C14 C 0.6159(3) 0.06933(11) 0.15903(6) 0.0176(2) Uani 1 1 d
H2 H 1.155(4) 0.6917(14) 0.2233(8) 0.025(5) Uiso 1 1 d
H3 H 1.384(4) 0.7814(16) 0.1404(8) 0.031(5) Uiso 1 1 d
H4 H 1.322(4) 0.7181(16) 0.0401(8) 0.031(5) Uiso 1 1 d
H5 H 1.002(4) 0.5681(13) 0.0162(7) 0.017(4) Uiso 1 1 d
H8A H 0.138(4) 0.2066(14) 0.1521(8) 0.024(4) Uiso 1 1 d
H8B H 0.250(4) 0.3003(16) 0.1023(8) 0.031(5) Uiso 1 1 d
H10 H 0.625(4) 0.2256(14) 0.0334(7) 0.016(4) Uiso 1 1 d
H11 H 0.967(4) 0.0851(12) 0.0027(7) 0.014(4) Uiso 1 1 d
H12 H 1.084(4) -0.0640(14) 0.0708(8) 0.026(4) Uiso 1 1 d
H13 H 0.888(5) -0.0709(16) 0.1717(9) 0.036(5) Uiso 1 1 d
H14 H 0.532(4) 0.0670(14) 0.2003(8) 0.027(4) Uiso 1 1 d

loop_
_atom_site_aniso_label
_atom_site_aniso_U_11
_atom_site_aniso_U_22
_atom_site_aniso_U_33
_atom_site_aniso_U_23
_atom_site_aniso_U_13
_atom_site_aniso_U_12
S1 0.01890(15) 0.01738(13) 0.01862(14) -0.00016(12) 0.00376(13) 0.00120(12)
O1 0.0185(5) 0.0184(4) 0.0169(4) -0.0029(4) -0.0020(4) 0.0016(3)
N1 0.0164(5) 0.0138(5) 0.0167(5) -0.0009(4) -0.0009(4) 0.0008(4)
C1 0.0150(6) 0.0154(5) 0.0205(6) -0.0003(4) -0.0019(5) 0.0032(5)
C2 0.0220(7) 0.0176(5) 0.0300(7) -0.0039(5) -0.0083(6) 0.0016(6)
C3 0.0193(7) 0.0167(6) 0.0433(9) 0.0028(6) -0.0040(7) -0.0003(5)
C4 0.0202(7) 0.0195(6) 0.0360(8) 0.0086(5) 0.0057(6) 0.0028(5)
C5 0.0229(7) 0.0192(6) 0.0229(7) 0.0022(5) 0.0030(5) 0.0039(5)
C6 0.0156(6) 0.0133(5) 0.0200(6) -0.0002(4) -0.0012(5) 0.0037(5)
C7 0.0142(6) 0.0136(5) 0.0198(6) -0.0013(4) -0.0014(5) 0.0035(4)
C8 0.0132(6) 0.0194(6) 0.0233(7) -0.0018(5) -0.0011(5) 0.0005(5)
C9 0.0119(6) 0.0151(5) 0.0175(6) -0.0011(4) -0.0018(4) -0.0028(5)
C10 0.0181(6) 0.0144(5) 0.0160(5) 0.0012(5) -0.0020(4) -0.0019(5)
C11 0.0209(7) 0.0172(6) 0.0174(6) -0.0017(4) 0.0022(5) -0.0022(5)
C12 0.0208(7) 0.0151(5) 0.0213(6) -0.0023(5) 0.0008(5) 0.0005(5)
C13 0.0209(7) 0.0158(5) 0.0208(6) 0.0037(5) -0.0008(5) -0.0012(5)
C14 0.0175(6) 0.0175(5) 0.0177(6) 0.0016(4) 0.0022(5) -0.0028(5)

loop_
_atom_type_symbol
_atom_type_description
_atom_type_scat_dispersion_real
_atom_type_scat_dispersion_imag
_atom_type_scat_source
C C 0.0033 0.0016 'International Tables Vol C Tables 4.2.6.8 and 6.1.1.4'
H H 0.0000 0.0000 'International Tables Vol C Tables 4.2.6.8 and 6.1.1.4'
N N 0.0061 0.0033 'International Tables Vol C Tables 4.2.6.8 and 6.1.1.4'
O O 0.0106 0.0060 'International Tables Vol C Tables 4.2.6.8 and 6.1.1.4'
S S 0.1246 0.1234 'International Tables Vol C Tables 4.2.6.8 and 6.1.1.4'

loop_
_geom_angle_atom_site_label_1
_geom_angle_atom_site_label_2
_geom_angle_atom_site_label_3
_geom_angle
C7 S1 C8 99.63(6)
C7 O1 C1 102.98(10)
C7 N1 C6 103.11(10)
O1 C1 C2 128.41(12)
O1 C1 C6 108.04(11)
C2 C1 C6 123.54(13)
C1 C2 C3 115.60(13)
C1 C2 H2 123.0(11)
C3 C2 H2 121.4(11)
C2 C3 C4 121.80(14)
C2 C3 H3 119.7(11)
C4 C3 H3 118.4(11)
C5 C4 C3 121.67(14)
C5 C4 H4 118.2(11)
C3 C4 H4 120.1(11)
C6 C5 C4 116.69(13)
C6 C5 H5 123.1(9)
C4 C5 H5 120.2(9)
C5 C6 C1 120.68(13)
C5 C6 N1 130.42(12)
C1 C6 N1 108.90(11)
N1 C7 O1 116.97(11)
N1 C7 S1 128.69(10)
O1 C7 S1 114.34(9)
C9 C8 S1 114.10(9)
C9 C8 H8A 111.3(10)
S1 C8 H8A 101.1(10)
C9 C8 H8B 114.4(10)
S1 C8 H8B 107.3(10)
H8A C8 H8B 107.6(15)
C14 C9 C10 119.03(12)
C14 C9 C8 120.35(12)
C10 C9 C8 120.58(11)
C11 C10 C9 120.48(12)
C11 C10 H10 119.2(10)
C9 C10 H10 120.3(10)
C12 C11 C10 119.81(13)
C12 C11 H11 119.3(9)
C10 C11 H11 120.9(9)
C11 C12 C13 120.11(13)
C11 C12 H12 118.5(10)
C13 C12 H12 121.4(10)
C14 C13 C12 120.08(12)
C14 C13 H13 120.1(12)
C12 C13 H13 119.6(12)
C13 C14 C9 120.50(12)
C13 C14 H14 120.0(10)
C9 C14 H14 119.4(10)

loop_
_geom_bond_atom_site_label_1
_geom_bond_atom_site_label_2
_geom_bond_distance
S1 C7 1.7336(13)
S1 C8 1.8227(14)
O1 C7 1.3671(15)
O1 C1 1.3771(16)
N1 C7 1.2917(17)
N1 C6 1.4049(17)
C1 C2 1.3792(19)
C1 C6 1.3854(17)
C2 C3 1.385(2)
C2 H2 0.927(17)
C3 C4 1.394(2)
C3 H3 0.916(19)
C4 C5 1.390(2)
C4 H4 0.945(18)
C5 C6 1.3848(19)
C5 H5 0.970(16)
C8 C9 1.4989(18)
C8 H8A 0.979(18)
C8 H8B 1.015(18)
C9 C14 1.3931(17)
C9 C10 1.3931(17)
C10 C11 1.3910(19)
C10 H10 0.942(15)
C11 C12 1.3855(18)
C11 H11 0.980(16)
C12 C13 1.386(2)
C12 H12 0.951(18)
C13 C14 1.3848(19)
C13 H13 0.980(19)
C14 H14 0.974(18)

loop_
_geom_torsion_atom_site_label_1
_geom_torsion_atom_site_label_2
_geom_torsion_atom_site_label_3
_geom_torsion_atom_site_label_4
_geom_torsion
C7 O1 C1 C2 -178.84(13)
C7 O1 C1 C6 0.35(13)
O1 C1 C2 C3 179.04(13)
C6 C1 C2 C3 0.0(2)
C1 C2 C3 C4 0.7(2)
C2 C3 C4 C5 -0.1(2)
C3 C4 C5 C6 -1.0(2)
C4 C5 C6 C1 1.60(19)
C4 C5 C6 N1 -178.31(13)
O1 C1 C6 C5 179.63(12)
C2 C1 C6 C5 -1.1(2)
O1 C1 C6 N1 -0.44(14)
C2 C1 C6 N1 178.79(12)
C7 N1 C6 C5 -179.74(14)
C7 N1 C6 C1 0.34(14)
C6 N1 C7 O1 -0.12(15)
C6 N1 C7 S1 179.25(10)
C1 O1 C7 N1 -0.15(14)
C1 O1 C7 S1 -179.61(8)
C8 S1 C7 N1 6.44(14)
C8 S1 C7 O1 -174.18(9)
C7 S1 C8 C9 78.05(10)
S1 C8 C9 C14 64.43(14)
S1 C8 C9 C10 -118.16(12)
C14 C9 C10 C11 -0.03(18)
C8 C9 C10 C11 -177.47(12)
C9 C10 C11 C12 -0.06(19)
C10 C11 C12 C13 -0.4(2)
C11 C12 C13 C14 1.0(2)
C12 C13 C14 C9 -1.1(2)
C10 C9 C14 C13 0.59(19)
C8 C9 C14 C13 178.05(12)

loop_
_cod_related_entry_id
_cod_related_entry_database
_cod_related_entry_code
1 ChemSpider 435541
